data_4129260
loop_
_publ_author_name
'Buss, Joshua A.'
'Edouard, Guy A.'
'Cheng, Christine'
'Shi, Jade'
'Agapie, Theodor'

_publ_section_title
;
 Molybdenum catalyzed ammonia borane dehydrogenation: oxidation state
 specific mechanisms.
;
_journal_issue 32
_journal_name_full 'Journal of the American Chemical Society'
_journal_page_first 11272
_journal_page_last 11275
_journal_paper_doi 10.1021/ja5059923
_journal_volume 136
_journal_year 2014
_chemical_formula_moiety 'C32 H44 Mo N P2, C24 H20 B'
_chemical_formula_sum 'C56 H64 B Mo N P2'
_chemical_formula_weight 919.77
_space_group_crystal_system monoclinic
_space_group_IT_number 14
_space_group_name_Hall '-P 2ybc'
_space_group_name_H-M_alt 'P 1 21/c 1'
_atom_sites_solution_hydrogens mixed
_atom_sites_solution_primary direct
_audit_creation_date 2014-06-07
_audit_creation_method
;
Olex2 1.2
(compiled 2014.05.21 svn.r2940 for OlexSys, GUI svn.r4846)
;
_cell_angle_alpha 90
_cell_angle_beta 101.250(2)
_cell_angle_gamma 90
_cell_formula_units_Z 4
_cell_length_a 12.7883(6)
_cell_length_b 16.1757(7)
_cell_length_c 23.2443(10)
_cell_measurement_reflns_used 9039
_cell_measurement_temperature 100(2)
_cell_measurement_theta_max 38.86
_cell_measurement_theta_min 2.36
_cell_volume 4715.9(4)
_computing_cell_refinement 'SAINT v8.34A (Bruker, 2013)'
_computing_data_collection 'APEX2 2013.2-0 (Bruker-AXS, 2007)'
_computing_data_reduction 'SAINT v8.34A (Bruker, 2013)'
_computing_molecular_graphics 'Olex2 (Dolomanov et al., 2009)'
_computing_publication_material 'Olex2 (Dolomanov et al., 2009)'
_computing_structure_refinement 'XL (Sheldrick, 2008)'
_computing_structure_solution 'XT (Sheldrick, 2008)'
_diffrn_ambient_temperature 99.99
_diffrn_measured_fraction_theta_full 1.000
_diffrn_measured_fraction_theta_max 0.931
_diffrn_measurement_device_type 'Bruker APEX-II CCD'
_diffrn_measurement_method '\f and \w scans'
_diffrn_radiation_type MoK\a
_diffrn_radiation_wavelength 0.71073
_diffrn_reflns_av_R_equivalents 0.0456
_diffrn_reflns_av_unetI/netI 0.0319
_diffrn_reflns_Laue_measured_fraction_full 1.000
_diffrn_reflns_Laue_measured_fraction_max 0.931
_diffrn_reflns_limit_h_max 21
_diffrn_reflns_limit_h_min -21
_diffrn_reflns_limit_k_max 27
_diffrn_reflns_limit_k_min -27
_diffrn_reflns_limit_l_max 39
_diffrn_reflns_limit_l_min -41
_diffrn_reflns_number 296142
_diffrn_reflns_point_group_measured_fraction_full 1.000
_diffrn_reflns_point_group_measured_fraction_max 0.931
_diffrn_reflns_theta_full 25.000
_diffrn_reflns_theta_max 39.298
_diffrn_reflns_theta_min 1.544
_diffrn_standards_number 0
_exptl_absorpt_coefficient_mu 0.384
_exptl_absorpt_correction_T_max 1.0000
_exptl_absorpt_correction_T_min 0.8658
_exptl_absorpt_correction_type multi-scan
_exptl_absorpt_process_details
;
SADABS-2012/1 (Bruker,2012) was used for absorption correction.
wR2(int) was 0.0677 before and 0.0536 after correction.
The Ratio of minimum to maximum transmission is 0.8658.
The \l/2 correction factor is 0.0015.
;
_exptl_crystal_colour red
_exptl_crystal_colour_primary red
_exptl_crystal_density_diffrn 1.295
_exptl_crystal_description blockish
_exptl_crystal_F_000 1936
_exptl_crystal_size_max 0.95
_exptl_crystal_size_mid 0.72
_exptl_crystal_size_min 0.7
_refine_diff_density_max 2.897
_refine_diff_density_min -2.086
_refine_diff_density_rms 0.122
_refine_ls_extinction_method none
_refine_ls_goodness_of_fit_ref 1.120
_refine_ls_hydrogen_treatment mixed
_refine_ls_matrix_type full
_refine_ls_number_parameters 622
_refine_ls_number_reflns 26004
_refine_ls_number_restraints 0
_refine_ls_restrained_S_all 1.120
_refine_ls_R_factor_all 0.1259
_refine_ls_R_factor_gt 0.0731
_refine_ls_shift/su_max 0.001
_refine_ls_shift/su_mean 0.000
_refine_ls_structure_factor_coef Fsqd
_refine_ls_weighting_details 'w=1/[\s^2^(Fo^2^)+(0.0296P)^2^+13.6982P] where P=(Fo^2^+2Fc^2^)/3'
_refine_ls_weighting_scheme calc
_refine_ls_wR_factor_gt 0.1418
_refine_ls_wR_factor_ref 0.1777
_reflns_Friedel_coverage 0.000
_reflns_number_gt 17430
_reflns_number_total 26004
_reflns_threshold_expression 'I > 2\s(I)'
_cod_data_source_file ja5059923_si_002.cif
_cod_data_source_block a14006
_cod_database_code 4129260
_shelxl_version_number 2013-3
_shelx_space_group_comment
;
The symmetry employed for this shelxl refinement is uniquely defined
by the following loop, which should always be used as a source of
symmetry information in preference to the above space-group names.
They are only intended as comments.
;
_shelx_estimated_absorpt_t_max 0.775
_shelx_estimated_absorpt_t_min 0.712
_olex2_refinement_description
;
1. Fixed Uiso
 At 1.2 times of:
  All C(H) groups
 At 1.5 times of:
  All C(H,H,H) groups
2. Others
 Sof(C28B)=Sof(H28B)=Sof(C30B)=Sof(H30D)=Sof(H30E)=Sof(H30F)=Sof(C29B)=
 Sof(H29D)=Sof(H29E)=Sof(H29F)=Sof(C22B)=Sof(H22B)=Sof(C23B)=Sof(H23D)=
 Sof(H23E)=Sof(H23F)=Sof(C24B)=Sof(H24D)=Sof(H24E)=Sof(H24F)=1-FVAR(1)
 Sof(C28A)=Sof(H28A)=Sof(C30A)=Sof(H30A)=Sof(H30B)=Sof(H30C)=Sof(C29A)=
 Sof(H29A)=Sof(H29B)=Sof(H29C)=Sof(C22A)=Sof(H22A)=Sof(C23A)=Sof(H23A)=
 Sof(H23B)=Sof(H23C)=Sof(C24A)=Sof(H24A)=Sof(H24B)=Sof(H24C)=FVAR(1)
3.a Ternary CH refined with riding coordinates:
 C25(H25), C19(H19), C28A(H28A), C22A(H22A), C28B(H28B), C22B(H22B)
3.b Aromatic/amide H refined with riding coordinates:
 C5(H5), C6(H6), C2(H2), C3(H3), C15(H15), C16(H16), C17(H17), C18(H18),
 C9(H9), C10(H10), C11(H11), C12(H12), C34(H34), C35(H35), C36(H36), C37(H37),
 C38(H38), C40(H40), C41(H41), C42(H42), C43(H43), C44(H44), C46(H46), C47(H47),
  C48(H48), C49(H49), C50(H50), C52(H52), C53(H53), C54(H54), C55(H55), C56(H56)
3.c Idealised Me refined as rotating group:
 C26(H26A,H26B,H26C), C27(H27A,H27B,H27C), C21(H21A,H21B,H21C), C20(H20A,H20B,
 H20C), C32(H32A,H32B,H32C), C30A(H30A,H30B,H30C), C29A(H29A,H29B,H29C),
 C23A(H23A,H23B,H23C), C24A(H24A,H24B,H24C), C30B(H30D,H30E,H30F), C29B(H29D,
 H29E,H29F), C23B(H23D,H23E,H23F), C24B(H24D,H24E,H24F)
;
_olex2_submission_special_instructions 'No special instructions were received'

loop_
_space_group_symop_operation_xyz
'x, y, z'
'-x, y+1/2, -z+1/2'
'-x, -y, -z'
'x, -y-1/2, z-1/2'

loop_
_atom_site_label
_atom_site_type_symbol
_atom_site_fract_x
_atom_site_fract_y
_atom_site_fract_z
_atom_site_U_iso_or_equiv
_atom_site_adp_type
_atom_site_occupancy
_atom_site_site_symmetry_order
_atom_site_calc_flag
_atom_site_refinement_flags_posn
_atom_site_refinement_flags_occupancy
_atom_site_disorder_assembly
_atom_site_disorder_group
Mo1 Mo 0.30179(2) 0.17648(2) 0.07362(2) 0.02504(5) Uani 1 1 d . . . .
P1 P 0.24899(5) 0.17984(4) 0.17139(3) 0.02444(11) Uani 1 1 d . . . .
P2 P 0.48126(5) 0.21742(4) 0.05567(4) 0.03111(15) Uani 1 1 d . . . .
B1 B 0.8562(2) 0.17351(17) 0.36400(11) 0.0245(4) Uani 1 1 d . . . .
N1 N 0.24773(17) 0.30164(12) 0.05981(9) 0.0261(4) Uani 1 1 d . . . .
C4 C 0.17435(17) 0.07701(14) 0.06741(10) 0.0231(4) Uani 1 1 d . . . .
C5 C 0.14442(18) 0.13237(15) 0.02006(11) 0.0249(4) Uani 1 1 d . . . .
H5 H 0.0768 0.1588 0.0140 0.030 Uiso 1 1 calc R . . .
C6 C 0.21606(17) 0.14857(15) -0.01864(11) 0.0242(4) Uani 1 1 d . . . .
H6 H 0.1963 0.1861 -0.0504 0.029 Uiso 1 1 calc R . . .
C1 C 0.31664(18) 0.10877(13) -0.00979(11) 0.0243(4) Uani 1 1 d . . . .
C2 C 0.34755(18) 0.05361(14) 0.03897(12) 0.0276(5) Uani 1 1 d . . . .
H2 H 0.4156 0.0278 0.0453 0.033 Uiso 1 1 calc R . . .
C3 C 0.27702(19) 0.03763(14) 0.07752(12) 0.0267(4) Uani 1 1 d . . . .
H3 H 0.2973 0.0012 0.1098 0.032 Uiso 1 1 calc R . . .
C13 C 0.10788(19) 0.06610(14) 0.11275(11) 0.0244(4) Uani 1 1 d . . . .
C14 C 0.1375(2) 0.10744(15) 0.16650(11) 0.0274(4) Uani 1 1 d . . . .
C15 C 0.0802(2) 0.09340(17) 0.21075(12) 0.0335(5) Uani 1 1 d . . . .
H15 H 0.1002 0.1205 0.2475 0.040 Uiso 1 1 calc R . . .
C16 C -0.0062(3) 0.03965(19) 0.20101(13) 0.0366(6) Uani 1 1 d . . . .
H16 H -0.0450 0.0301 0.2313 0.044 Uiso 1 1 calc R . . .
C17 C -0.0364(2) -0.00030(18) 0.14732(13) 0.0346(5) Uani 1 1 d . . . .
H17 H -0.0965 -0.0361 0.1408 0.042 Uiso 1 1 calc R . . .
C18 C 0.0210(2) 0.01209(16) 0.10342(12) 0.0292(5) Uani 1 1 d . . . .
H18 H 0.0014 -0.0161 0.0670 0.035 Uiso 1 1 calc R . . .
C7 C 0.39898(19) 0.13136(15) -0.04417(14) 0.0298(5) Uani 1 1 d . . . .
C8 C 0.4890(2) 0.17451(16) -0.01647(16) 0.0362(6) Uani 1 1 d . . . .
C9 C 0.5744(2) 0.1858(2) -0.0459(2) 0.0496(9) Uani 1 1 d . . . .
H9 H 0.6370 0.2136 -0.0269 0.060 Uiso 1 1 calc R . . .
C10 C 0.5675(3) 0.1569(2) -0.10200(19) 0.0486(9) Uani 1 1 d . . . .
H10 H 0.6264 0.1632 -0.1210 0.058 Uiso 1 1 calc R . . .
C11 C 0.4764(3) 0.1188(2) -0.13086(17) 0.0416(7) Uani 1 1 d . . . .
H11 H 0.4710 0.1015 -0.1704 0.050 Uiso 1 1 calc R . . .
C12 C 0.3916(2) 0.10563(16) -0.10213(14) 0.0337(5) Uani 1 1 d . . . .
H12 H 0.3287 0.0790 -0.1221 0.040 Uiso 1 1 calc R . . .
C25 C 0.1946(2) 0.28191(16) 0.18970(11) 0.0308(5) Uani 1 1 d . . . .
H25 H 0.2426 0.3255 0.1787 0.037 Uiso 1 1 calc R . . .
C26 C 0.1877(3) 0.2973(2) 0.25395(13) 0.0411(7) Uani 1 1 d . . . .
H26A H 0.1585 0.3525 0.2578 0.062 Uiso 1 1 calc GR . . .
H26B H 0.2591 0.2934 0.2785 0.062 Uiso 1 1 calc GR . . .
H26C H 0.1411 0.2557 0.2665 0.062 Uiso 1 1 calc GR . . .
C27 C 0.0848(2) 0.29503(17) 0.15072(13) 0.0340(5) Uani 1 1 d . . . .
H27A H 0.0315 0.2629 0.1662 0.051 Uiso 1 1 calc GR . . .
H27B H 0.0864 0.2767 0.1107 0.051 Uiso 1 1 calc GR . . .
H27C H 0.0662 0.3538 0.1503 0.051 Uiso 1 1 calc GR . . .
C19 C 0.4962(2) 0.33163(16) 0.04651(14) 0.0355(6) Uani 1 1 d . . . .
H19 H 0.4620 0.3580 0.0771 0.043 Uiso 1 1 calc R . . .
C21 C 0.4309(2) 0.35983(17) -0.01223(14) 0.0347(5) Uani 1 1 d . . . .
H21A H 0.4200 0.4197 -0.0114 0.052 Uiso 1 1 calc GR . . .
H21B H 0.3617 0.3318 -0.0194 0.052 Uiso 1 1 calc GR . . .
H21C H 0.4692 0.3461 -0.0436 0.052 Uiso 1 1 calc GR . . .
C20 C 0.6077(3) 0.3679(2) 0.0551(2) 0.0550(10) Uani 1 1 d . . . .
H20A H 0.6460 0.3431 0.0268 0.082 Uiso 1 1 calc GR . . .
H20B H 0.6461 0.3560 0.0950 0.082 Uiso 1 1 calc GR . . .
H20C H 0.6030 0.4278 0.0491 0.082 Uiso 1 1 calc GR . . .
C31 C 0.2041(2) 0.36254(14) 0.04574(11) 0.0264(4) Uani 1 1 d . . . .
C32 C 0.1449(2) 0.43700(16) 0.02665(13) 0.0333(5) Uani 1 1 d . . . .
H32A H 0.0856 0.4238 -0.0056 0.050 Uiso 1 1 calc GR . . .
H32B H 0.1921 0.4772 0.0131 0.050 Uiso 1 1 calc GR . . .
H32C H 0.1169 0.4605 0.0595 0.050 Uiso 1 1 calc GR . . .
C33 C 0.85993(18) 0.22175(14) 0.42685(10) 0.0232(4) Uani 1 1 d . . . .
C34 C 0.8750(2) 0.17668(15) 0.47954(10) 0.0269(4) Uani 1 1 d . . . .
H34 H 0.8827 0.1183 0.4779 0.032 Uiso 1 1 calc R . . .
C35 C 0.8793(2) 0.21359(17) 0.53374(12) 0.0319(5) Uani 1 1 d . . . .
H35 H 0.8879 0.1804 0.5680 0.038 Uiso 1 1 calc R . . .
C36 C 0.8712(2) 0.29903(18) 0.53819(12) 0.0328(5) Uani 1 1 d . . . .
H36 H 0.8740 0.3246 0.5753 0.039 Uiso 1 1 calc R . . .
C37 C 0.8588(2) 0.34610(16) 0.48761(12) 0.0296(5) Uani 1 1 d . . . .
H37 H 0.8541 0.4046 0.4899 0.036 Uiso 1 1 calc R . . .
C38 C 0.85324(18) 0.30797(15) 0.43315(11) 0.0249(4) Uani 1 1 d . . . .
H38 H 0.8446 0.3416 0.3990 0.030 Uiso 1 1 calc R . . .
C39 C 0.7630(2) 0.10187(16) 0.35273(11) 0.0281(4) Uani 1 1 d . . . .
C40 C 0.7515(2) 0.0518(2) 0.30232(13) 0.0384(6) Uani 1 1 d . . . .
H40 H 0.7967 0.0615 0.2751 0.046 Uiso 1 1 calc R . . .
C41 C 0.6761(3) -0.0116(2) 0.29088(16) 0.0454(8) Uani 1 1 d . . . .
H41 H 0.6720 -0.0445 0.2567 0.054 Uiso 1 1 calc R . . .
C42 C 0.6079(2) -0.02678(18) 0.32851(16) 0.0438(8) Uani 1 1 d . . . .
H42 H 0.5582 -0.0710 0.3213 0.053 Uiso 1 1 calc R . . .
C43 C 0.6130(2) 0.02356(19) 0.37710(16) 0.0409(7) Uani 1 1 d . . . .
H43 H 0.5646 0.0154 0.4028 0.049 Uiso 1 1 calc R . . .
C44 C 0.6895(2) 0.08655(17) 0.38832(13) 0.0321(5) Uani 1 1 d . . . .
H44 H 0.6912 0.1204 0.4219 0.038 Uiso 1 1 calc R . . .
C45 C 0.8270(2) 0.24170(17) 0.31092(11) 0.0283(4) Uani 1 1 d . . . .
C46 C 0.7231(2) 0.2741(2) 0.29818(13) 0.0390(6) Uani 1 1 d . . . .
H46 H 0.6698 0.2489 0.3156 0.047 Uiso 1 1 calc R . . .
C47 C 0.6949(3) 0.3415(2) 0.26104(16) 0.0488(9) Uani 1 1 d . . . .
H47 H 0.6245 0.3631 0.2552 0.059 Uiso 1 1 calc R . . .
C48 C 0.7693(3) 0.3772(2) 0.23257(14) 0.0439(7) Uani 1 1 d . . . .
H48 H 0.7508 0.4232 0.2072 0.053 Uiso 1 1 calc R . . .
C49 C 0.8706(3) 0.3444(2) 0.24185(14) 0.0391(6) Uani 1 1 d . . . .
H49 H 0.9222 0.3673 0.2220 0.047 Uiso 1 1 calc R . . .
C50 C 0.8983(2) 0.27778(19) 0.28020(13) 0.0343(5) Uani 1 1 d . . . .
H50 H 0.9687 0.2563 0.2855 0.041 Uiso 1 1 calc R . . .
C51 C 0.97603(19) 0.13326(15) 0.36822(10) 0.0256(4) Uani 1 1 d . . . .
C52 C 0.9992(2) 0.04928(16) 0.36318(10) 0.0278(4) Uani 1 1 d . . . .
H52 H 0.9417 0.0111 0.3563 0.033 Uiso 1 1 calc R . . .
C53 C 1.1030(2) 0.01892(17) 0.36775(11) 0.0318(5) Uani 1 1 d . . . .
H53 H 1.1145 -0.0388 0.3645 0.038 Uiso 1 1 calc R . . .
C54 C 1.1890(2) 0.07262(19) 0.37705(11) 0.0332(5) Uani 1 1 d . . . .
H54 H 1.2595 0.0526 0.3792 0.040 Uiso 1 1 calc R . . .
C55 C 1.1699(2) 0.15647(18) 0.38310(12) 0.0320(5) Uani 1 1 d . . . .
H55 H 1.2278 0.1944 0.3897 0.038 Uiso 1 1 calc R . . .
C56 C 1.0664(2) 0.18478(17) 0.37949(12) 0.0304(5) Uani 1 1 d . . . .
H56 H 1.0559 0.2422 0.3849 0.037 Uiso 1 1 calc R . . .
C28A C 0.3415(12) 0.1479(10) 0.2381(7) 0.041(3) Uani 0.698(5) 1 d . P A 1
H28A H 0.2997 0.1431 0.2701 0.049 Uiso 0.698(5) 1 calc R P A 1
C30A C 0.4337(11) 0.2060(7) 0.2594(6) 0.046(3) Uani 0.698(5) 1 d . P A 1
H30A H 0.4768 0.2117 0.2291 0.070 Uiso 0.698(5) 1 calc GR P A 1
H30B H 0.4780 0.1837 0.2952 0.070 Uiso 0.698(5) 1 calc GR P A 1
H30C H 0.4061 0.2603 0.2678 0.070 Uiso 0.698(5) 1 calc GR P A 1
C29A C 0.3879(5) 0.0613(4) 0.2293(3) 0.0488(14) Uani 0.698(5) 1 d . P A 1
H29A H 0.3294 0.0217 0.2182 0.073 Uiso 0.698(5) 1 calc GR P A 1
H29B H 0.4339 0.0434 0.2660 0.073 Uiso 0.698(5) 1 calc GR P A 1
H29C H 0.4297 0.0641 0.1982 0.073 Uiso 0.698(5) 1 calc GR P A 1
C22A C 0.6136(2) 0.1846(2) 0.09462(16) 0.0244(6) Uani 0.698(5) 1 d . P A 1
H22A H 0.6683 0.2113 0.0753 0.029 Uiso 0.698(5) 1 calc R P A 1
C23A C 0.6316(3) 0.2142(3) 0.15786(19) 0.0376(9) Uani 0.698(5) 1 d . P A 1
H23A H 0.6062 0.2713 0.1589 0.056 Uiso 0.698(5) 1 calc GR P A 1
H23B H 0.7079 0.2120 0.1751 0.056 Uiso 0.698(5) 1 calc GR P A 1
H23C H 0.5924 0.1786 0.1804 0.056 Uiso 0.698(5) 1 calc GR P A 1
C24A C 0.6291(3) 0.0915(2) 0.0929(2) 0.0334(9) Uani 0.698(5) 1 d . P A 1
H24A H 0.5754 0.0639 0.1110 0.050 Uiso 0.698(5) 1 calc GR P A 1
H24B H 0.7005 0.0772 0.1144 0.050 Uiso 0.698(5) 1 calc GR P A 1
H24C H 0.6212 0.0733 0.0520 0.050 Uiso 0.698(5) 1 calc GR P A 1
C28B C 0.331(2) 0.1478(17) 0.2441(14) 0.040(6) Uani 0.302(5) 1 d . P A 2
H28B H 0.2886 0.1597 0.2749 0.048 Uiso 0.302(5) 1 calc R P A 2
C30B C 0.429(2) 0.210(2) 0.2539(15) 0.062(9) Uani 0.302(5) 1 d . P A 2
H30D H 0.4834 0.1899 0.2327 0.093 Uiso 0.302(5) 1 calc GR P A 2
H30E H 0.4604 0.2133 0.2959 0.093 Uiso 0.302(5) 1 calc GR P A 2
H30F H 0.4049 0.2648 0.2393 0.093 Uiso 0.302(5) 1 calc GR P A 2
C29B C 0.3524(10) 0.0569(9) 0.2449(6) 0.041(3) Uani 0.302(5) 1 d . P A 2
H29D H 0.2846 0.0270 0.2357 0.062 Uiso 0.302(5) 1 calc GR P A 2
H29E H 0.3909 0.0406 0.2840 0.062 Uiso 0.302(5) 1 calc GR P A 2
H29F H 0.3956 0.0436 0.2157 0.062 Uiso 0.302(5) 1 calc GR P A 2
C22B C 0.5877(6) 0.1905(5) 0.1282(4) 0.0252(16) Uani 0.302(5) 1 d . P A 2
H22B H 0.5796 0.2311 0.1595 0.030 Uiso 0.302(5) 1 calc R P A 2
C23B C 0.7007(6) 0.1961(6) 0.1173(4) 0.0335(19) Uani 0.302(5) 1 d . P A 2
H23D H 0.7110 0.1544 0.0883 0.050 Uiso 0.302(5) 1 calc GR P A 2
H23E H 0.7514 0.1863 0.1541 0.050 Uiso 0.302(5) 1 calc GR P A 2
H23F H 0.7128 0.2513 0.1025 0.050 Uiso 0.302(5) 1 calc GR P A 2
C24B C 0.5728(9) 0.1027(8) 0.1507(7) 0.060(4) Uani 0.302(5) 1 d . P A 2
H24D H 0.5000 0.0966 0.1576 0.090 Uiso 0.302(5) 1 calc GR P A 2
H24E H 0.6237 0.0934 0.1875 0.090 Uiso 0.302(5) 1 calc GR P A 2
H24F H 0.5853 0.0622 0.1215 0.090 Uiso 0.302(5) 1 calc GR P A 2
H H 0.388(5) 0.223(4) 0.124(3) 0.11(2) Uiso 1 1 d . . . .

loop_
_atom_site_aniso_label
_atom_site_aniso_U_11
_atom_site_aniso_U_22
_atom_site_aniso_U_33
_atom_site_aniso_U_23
_atom_site_aniso_U_13
_atom_site_aniso_U_12
Mo1 0.02515(9) 0.01539(7) 0.03246(10) -0.00042(7) 0.00041(7) -0.00021(6)
P1 0.0265(3) 0.0211(2) 0.0223(2) -0.0014(2) -0.0037(2) -0.0045(2)
P2 0.0175(2) 0.0170(2) 0.0540(4) -0.0019(2) -0.0049(2) -0.00057(19)
B1 0.0231(10) 0.0264(11) 0.0221(10) -0.0013(9) 0.0002(8) 0.0020(9)
N1 0.0303(9) 0.0199(8) 0.0278(9) -0.0008(7) 0.0044(7) 0.0000(7)
C4 0.0205(8) 0.0195(8) 0.0281(10) -0.0048(7) 0.0016(7) -0.0021(7)
C5 0.0187(8) 0.0264(10) 0.0284(10) -0.0010(8) 0.0017(7) 0.0023(7)
C6 0.0188(8) 0.0244(9) 0.0283(10) -0.0015(8) 0.0018(7) 0.0014(7)
C1 0.0195(8) 0.0171(8) 0.0355(11) -0.0044(8) 0.0039(8) -0.0001(7)
C2 0.0201(9) 0.0160(8) 0.0447(13) 0.0000(8) 0.0013(9) 0.0008(7)
C3 0.0232(9) 0.0175(8) 0.0377(12) -0.0014(8) 0.0015(8) -0.0010(7)
C13 0.0243(9) 0.0200(9) 0.0276(10) -0.0023(7) 0.0015(8) -0.0020(7)
C14 0.0324(11) 0.0234(9) 0.0238(10) 0.0006(8) -0.0010(8) -0.0042(8)
C15 0.0449(15) 0.0297(12) 0.0250(11) 0.0005(9) 0.0043(10) -0.0054(10)
C16 0.0435(15) 0.0350(13) 0.0320(13) 0.0040(10) 0.0091(11) -0.0066(11)
C17 0.0339(13) 0.0303(12) 0.0396(14) -0.0005(10) 0.0071(11) -0.0077(10)
C18 0.0292(11) 0.0267(10) 0.0307(11) -0.0046(9) 0.0032(9) -0.0065(9)
C7 0.0205(9) 0.0187(9) 0.0521(15) -0.0005(9) 0.0114(9) 0.0000(7)
C8 0.0217(10) 0.0224(10) 0.0671(19) -0.0106(11) 0.0153(11) -0.0028(8)
C9 0.0249(12) 0.0317(14) 0.097(3) -0.0070(16) 0.0226(15) -0.0015(10)
C10 0.0365(15) 0.0347(14) 0.084(3) 0.0044(16) 0.0334(17) 0.0036(12)
C11 0.0392(15) 0.0344(14) 0.0576(19) 0.0084(13) 0.0248(14) 0.0094(11)
C12 0.0322(12) 0.0249(11) 0.0469(15) 0.0050(10) 0.0146(11) 0.0055(9)
C25 0.0393(13) 0.0256(10) 0.0273(11) -0.0056(9) 0.0058(9) -0.0084(9)
C26 0.0478(17) 0.0437(16) 0.0335(14) -0.0122(12) 0.0119(12) -0.0126(13)
C27 0.0414(14) 0.0264(11) 0.0343(13) -0.0021(10) 0.0075(11) 0.0029(10)
C19 0.0316(12) 0.0213(10) 0.0494(16) -0.0009(10) -0.0031(11) -0.0074(9)
C21 0.0327(12) 0.0255(11) 0.0447(15) 0.0003(10) 0.0043(11) -0.0002(9)
C20 0.0379(16) 0.0290(14) 0.089(3) 0.0069(16) -0.0090(17) -0.0097(12)
C31 0.0337(11) 0.0197(9) 0.0259(10) -0.0022(7) 0.0058(8) 0.0018(8)
C32 0.0427(14) 0.0210(10) 0.0341(12) -0.0002(9) 0.0022(11) 0.0073(9)
C33 0.0218(9) 0.0226(9) 0.0240(9) 0.0011(7) 0.0014(7) 0.0010(7)
C34 0.0317(11) 0.0220(9) 0.0244(10) 0.0004(8) -0.0007(8) -0.0008(8)
C35 0.0391(13) 0.0299(11) 0.0252(11) 0.0026(9) 0.0027(9) -0.0063(10)
C36 0.0391(13) 0.0318(12) 0.0279(11) -0.0072(9) 0.0074(10) -0.0052(10)
C37 0.0314(11) 0.0240(10) 0.0335(12) -0.0035(9) 0.0064(9) 0.0006(9)
C38 0.0232(9) 0.0238(9) 0.0268(10) 0.0018(8) 0.0026(8) 0.0019(7)
C39 0.0272(10) 0.0262(10) 0.0269(10) 0.0005(8) -0.0044(8) 0.0026(8)
C40 0.0377(14) 0.0422(15) 0.0314(13) -0.0087(11) -0.0027(10) -0.0042(12)
C41 0.0441(16) 0.0343(14) 0.0472(17) -0.0106(12) -0.0171(13) 0.0018(12)
C42 0.0340(13) 0.0266(12) 0.061(2) 0.0026(12) -0.0152(13) -0.0019(10)
C43 0.0331(13) 0.0339(13) 0.0511(17) 0.0056(12) -0.0033(12) -0.0067(11)
C44 0.0288(11) 0.0293(11) 0.0346(12) 0.0012(9) -0.0027(9) -0.0018(9)
C45 0.0275(10) 0.0330(11) 0.0227(10) 0.0007(8) 0.0006(8) 0.0026(9)
C46 0.0273(11) 0.0521(17) 0.0361(14) 0.0185(13) 0.0024(10) 0.0068(11)
C47 0.0297(13) 0.064(2) 0.0496(18) 0.0274(16) -0.0012(12) 0.0079(13)
C48 0.0401(15) 0.0496(18) 0.0390(15) 0.0205(13) 0.0001(12) 0.0006(13)
C49 0.0389(14) 0.0434(15) 0.0354(14) 0.0094(12) 0.0083(11) -0.0023(12)
C50 0.0283(11) 0.0384(14) 0.0362(13) 0.0067(11) 0.0061(10) 0.0017(10)
C51 0.0274(10) 0.0260(10) 0.0221(9) -0.0026(8) 0.0012(8) 0.0028(8)
C52 0.0332(11) 0.0278(10) 0.0217(9) -0.0003(8) 0.0038(8) 0.0045(9)
C53 0.0401(13) 0.0300(11) 0.0247(10) -0.0017(9) 0.0047(9) 0.0115(10)
C54 0.0330(12) 0.0403(14) 0.0254(11) -0.0005(10) 0.0037(9) 0.0123(11)
C55 0.0265(11) 0.0381(13) 0.0297(11) -0.0033(10) 0.0015(9) 0.0048(9)
C56 0.0277(11) 0.0298(11) 0.0309(11) -0.0049(9) -0.0016(9) 0.0043(9)
C28A 0.035(3) 0.058(5) 0.027(3) 0.002(3) -0.002(3) -0.013(3)
C30A 0.039(5) 0.058(5) 0.037(5) -0.007(3) -0.006(3) -0.019(3)
C29A 0.037(3) 0.054(3) 0.048(3) 0.016(3) -0.011(2) 0.006(3)
C22A 0.0179(12) 0.0255(14) 0.0285(15) -0.0017(11) 0.0010(11) 0.0011(10)
C23A 0.0266(17) 0.046(2) 0.036(2) -0.0088(17) -0.0041(14) 0.0027(15)
C24A 0.0275(16) 0.0234(15) 0.045(2) 0.0012(14) -0.0027(14) 0.0066(12)
C28B 0.048(12) 0.031(7) 0.027(8) 0.008(5) -0.029(9) -0.003(7)
C30B 0.022(8) 0.14(2) 0.019(6) -0.019(9) -0.006(5) -0.006(10)
C29B 0.029(5) 0.048(6) 0.041(6) 0.024(5) -0.006(4) -0.008(5)
C22B 0.017(3) 0.027(3) 0.029(4) 0.003(3) -0.002(3) 0.000(2)
C23B 0.018(3) 0.044(5) 0.037(4) 0.003(4) 0.001(3) 0.003(3)
C24B 0.036(5) 0.045(6) 0.085(9) 0.040(6) -0.023(5) -0.009(4)

loop_
_atom_type_symbol
_atom_type_description
_atom_type_scat_dispersion_real
_atom_type_scat_dispersion_imag
_atom_type_scat_source
C C 0.0033 0.0016 'International Tables Vol C Tables 4.2.6.8 and 6.1.1.4'
H H 0.0000 0.0000 'International Tables Vol C Tables 4.2.6.8 and 6.1.1.4'
B B 0.0013 0.0007 'International Tables Vol C Tables 4.2.6.8 and 6.1.1.4'
Mo Mo -1.6832 0.6857 'International Tables Vol C Tables 4.2.6.8 and 6.1.1.4'
N N 0.0061 0.0033 'International Tables Vol C Tables 4.2.6.8 and 6.1.1.4'
P P 0.1023 0.0942 'International Tables Vol C Tables 4.2.6.8 and 6.1.1.4'

loop_
_geom_angle_atom_site_label_1
_geom_angle_atom_site_label_2
_geom_angle_atom_site_label_3
_geom_angle
P1 Mo1 P2 124.51(2)
P1 Mo1 H 66(2)
P2 Mo1 H 59(2)
N1 Mo1 P1 88.81(6)
N1 Mo1 P2 90.26(6)
N1 Mo1 C4 116.91(8)
N1 Mo1 C5 89.38(8)
N1 Mo1 C6 87.93(8)
N1 Mo1 C1 114.00(8)
N1 Mo1 C2 150.95(9)
N1 Mo1 C3 153.67(8)
N1 Mo1 H 80(2)
C4 Mo1 P1 75.84(6)
C4 Mo1 P2 147.80(6)
C4 Mo1 H 138(2)
C5 Mo1 P1 97.95(6)
C5 Mo1 P2 137.53(7)
C5 Mo1 C4 36.25(9)
C5 Mo1 C1 65.89(8)
C5 Mo1 C3 66.10(9)
C5 Mo1 H 161(2)
C6 Mo1 P1 134.66(6)
C6 Mo1 P2 100.72(6)
C6 Mo1 C4 65.71(9)
C6 Mo1 C5 36.82(9)
C6 Mo1 C1 36.52(8)
C6 Mo1 C2 66.26(9)
C6 Mo1 C3 78.13(9)
C6 Mo1 H 156(2)
C1 Mo1 P1 150.75(6)
C1 Mo1 P2 75.67(6)
C1 Mo1 C4 77.43(8)
C1 Mo1 C3 65.93(9)
C1 Mo1 H 133(2)
C2 Mo1 P1 118.55(7)
C2 Mo1 P2 82.17(6)
C2 Mo1 C4 65.68(8)
C2 Mo1 C5 77.97(8)
C2 Mo1 C1 36.95(9)
C2 Mo1 C3 36.31(9)
C2 Mo1 H 118(2)
C3 Mo1 P1 85.45(7)
C3 Mo1 P2 114.08(6)
C3 Mo1 C4 36.84(8)
C3 Mo1 H 120(2)
C14 P1 Mo1 105.98(8)
C14 P1 C25 105.00(12)
C14 P1 C28A 103.8(5)
C14 P1 C28B 99.9(10)
C25 P1 Mo1 113.88(9)
C25 P1 C28B 101.9(10)
C28A P1 Mo1 121.3(5)
C28A P1 C25 105.3(6)
C28B P1 Mo1 127.5(12)
C8 P2 Mo1 105.48(8)
C8 P2 C19 104.14(14)
C8 P2 C22A 97.60(15)
C8 P2 C22B 122.7(3)
C19 P2 Mo1 113.40(10)
C19 P2 C22B 104.1(2)
C22A P2 Mo1 128.99(12)
C22A P2 C19 103.72(14)
C22B P2 Mo1 107.3(2)
C33 B1 C51 105.56(18)
C39 B1 C33 111.6(2)
C39 B1 C51 111.5(2)
C45 B1 C33 108.1(2)
C45 B1 C39 107.54(19)
C45 B1 C51 112.5(2)
C31 N1 Mo1 168.0(2)
C5 C4 Mo1 71.52(13)
C5 C4 C3 120.6(2)
C5 C4 C13 121.4(2)
C3 C4 Mo1 71.50(13)
C3 C4 C13 117.5(2)
C13 C4 Mo1 122.69(15)
Mo1 C5 H5 128.7
C4 C5 Mo1 72.23(13)
C4 C5 H5 120.1
C4 C5 C6 119.8(2)
C6 C5 Mo1 71.22(13)
C6 C5 H5 120.1
Mo1 C6 H6 128.1
C5 C6 Mo1 71.96(13)
C5 C6 H6 120.0
C1 C6 Mo1 72.17(14)
C1 C6 C5 120.1(2)
C1 C6 H6 120.0
C6 C1 Mo1 71.31(13)
C6 C1 C2 119.9(2)
C6 C1 C7 121.9(2)
C2 C1 Mo1 71.42(14)
C2 C1 C7 117.5(2)
C7 C1 Mo1 121.84(16)
Mo1 C2 H2 128.5
C1 C2 Mo1 71.63(13)
C1 C2 H2 119.9
C3 C2 Mo1 72.18(14)
C3 C2 C1 120.2(2)
C3 C2 H2 119.9
Mo1 C3 H3 128.8
C4 C3 Mo1 71.65(13)
C4 C3 H3 120.3
C2 C3 Mo1 71.51(13)
C2 C3 C4 119.4(2)
C2 C3 H3 120.3
C14 C13 C4 118.8(2)
C18 C13 C4 120.8(2)
C18 C13 C14 120.3(2)
C13 C14 P1 115.60(19)
C15 C14 P1 125.00(19)
C15 C14 C13 119.4(2)
C14 C15 H15 120.1
C16 C15 C14 119.9(3)
C16 C15 H15 120.1
C15 C16 H16 119.7
C15 C16 C17 120.6(3)
C17 C16 H16 119.7
C16 C17 H17 120.0
C18 C17 C16 120.0(3)
C18 C17 H17 120.0
C13 C18 H18 120.1
C17 C18 C13 119.8(2)
C17 C18 H18 120.1
C8 C7 C1 118.9(3)
C8 C7 C12 119.3(3)
C12 C7 C1 121.6(2)
C7 C8 P2 115.2(2)
C7 C8 C9 119.3(3)
C9 C8 P2 125.4(2)
C8 C9 H9 119.8
C10 C9 C8 120.3(3)
C10 C9 H9 119.8
C9 C10 H10 119.7
C11 C10 C9 120.6(3)
C11 C10 H10 119.7
C10 C11 H11 120.0
C10 C11 C12 120.0(3)
C12 C11 H11 120.0
C7 C12 C11 120.2(3)
C7 C12 H12 119.9
C11 C12 H12 119.9
P1 C25 H25 106.8
C26 C25 P1 117.3(2)
C26 C25 H25 106.8
C27 C25 P1 109.05(17)
C27 C25 H25 106.8
C27 C25 C26 109.5(3)
C25 C26 H26A 109.5
C25 C26 H26B 109.5
C25 C26 H26C 109.5
H26A C26 H26B 109.5
H26A C26 H26C 109.5
H26B C26 H26C 109.5
C25 C27 H27A 109.5
C25 C27 H27B 109.5
C25 C27 H27C 109.5
H27A C27 H27B 109.5
H27A C27 H27C 109.5
H27B C27 H27C 109.5
P2 C19 H19 105.7
C21 C19 P2 110.29(18)
C21 C19 H19 105.7
C20 C19 P2 118.6(2)
C20 C19 H19 105.7
C20 C19 C21 109.8(3)
C19 C21 H21A 109.5
C19 C21 H21B 109.5
C19 C21 H21C 109.5
H21A C21 H21B 109.5
H21A C21 H21C 109.5
H21B C21 H21C 109.5
C19 C20 H20A 109.5
C19 C20 H20B 109.5
C19 C20 H20C 109.5
H20A C20 H20B 109.5
H20A C20 H20C 109.5
H20B C20 H20C 109.5
N1 C31 C32 177.3(3)
C31 C32 H32A 109.5
C31 C32 H32B 109.5
C31 C32 H32C 109.5
H32A C32 H32B 109.5
H32A C32 H32C 109.5
H32B C32 H32C 109.5
C34 C33 B1 120.1(2)
C34 C33 C38 115.1(2)
C38 C33 B1 124.7(2)
C33 C34 H34 118.6
C35 C34 C33 122.9(2)
C35 C34 H34 118.6
C34 C35 H35 119.8
C34 C35 C36 120.4(2)
C36 C35 H35 119.8
C35 C36 H36 120.6
C37 C36 C35 118.8(2)
C37 C36 H36 120.6
C36 C37 H37 119.9
C36 C37 C38 120.3(2)
C38 C37 H37 119.9
C33 C38 H38 118.7
C37 C38 C33 122.6(2)
C37 C38 H38 118.7
C40 C39 B1 119.5(2)
C44 C39 B1 125.7(2)
C44 C39 C40 114.8(3)
C39 C40 H40 118.7
C41 C40 C39 122.5(3)
C41 C40 H40 118.7
C40 C41 H41 119.6
C42 C41 C40 120.7(3)
C42 C41 H41 119.6
C41 C42 H42 120.6
C41 C42 C43 118.7(3)
C43 C42 H42 120.6
C42 C43 H43 120.0
C42 C43 C44 120.0(3)
C44 C43 H43 120.0
C39 C44 C43 123.2(3)
C39 C44 H44 118.4
C43 C44 H44 118.4
C46 C45 B1 118.4(2)
C50 C45 B1 126.2(2)
C50 C45 C46 115.0(2)
C45 C46 H46 118.6
C47 C46 C45 122.9(3)
C47 C46 H46 118.6
C46 C47 H47 119.9
C48 C47 C46 120.1(3)
C48 C47 H47 119.9
C47 C48 H48 120.7
C49 C48 C47 118.6(3)
C49 C48 H48 120.7
C48 C49 H49 119.7
C48 C49 C50 120.6(3)
C50 C49 H49 119.7
C45 C50 C49 122.7(3)
C45 C50 H50 118.7
C49 C50 H50 118.7
C52 C51 B1 125.9(2)
C52 C51 C56 114.3(2)
C56 C51 B1 119.8(2)
C51 C52 H52 118.4
C53 C52 C51 123.2(3)
C53 C52 H52 118.4
C52 C53 H53 119.9
C54 C53 C52 120.3(2)
C54 C53 H53 119.9
C53 C54 H54 120.7
C53 C54 C55 118.6(2)
C55 C54 H54 120.7
C54 C55 H55 120.0
C56 C55 C54 120.0(3)
C56 C55 H55 120.0
C51 C56 H56 118.2
C55 C56 C51 123.7(3)
C55 C56 H56 118.2
P1 C28A H28A 107.5
C30A C28A P1 115.8(10)
C30A C28A H28A 107.5
C30A C28A C29A 108.1(11)
C29A C28A P1 110.1(10)
C29A C28A H28A 107.5
C28A C30A H30A 109.5
C28A C30A H30B 109.5
C28A C30A H30C 109.5
H30A C30A H30B 109.5
H30A C30A H30C 109.5
H30B C30A H30C 109.5
C28A C29A H29A 109.5
C28A C29A H29B 109.5
C28A C29A H29C 109.5
H29A C29A H29B 109.5
H29A C29A H29C 109.5
H29B C29A H29C 109.5
P2 C22A H22A 108.1
C23A C22A P2 109.6(2)
C23A C22A H22A 108.1
C24A C22A P2 112.7(2)
C24A C22A H22A 108.1
C24A C22A C23A 110.0(3)
C22A C23A H23A 109.5
C22A C23A H23B 109.5
C22A C23A H23C 109.5
H23A C23A H23B 109.5
H23A C23A H23C 109.5
H23B C23A H23C 109.5
C22A C24A H24A 109.5
C22A C24A H24B 109.5
C22A C24A H24C 109.5
H24A C24A H24B 109.5
H24A C24A H24C 109.5
H24B C24A H24C 109.5
P1 C28B H28B 107.6
C30B C28B P1 104(2)
C30B C28B H28B 107.6
C29B C28B P1 110.5(18)
C29B C28B H28B 107.6
C29B C28B C30B 119(2)
C28B C30B H30D 109.5
C28B C30B H30E 109.5
C28B C30B H30F 109.5
H30D C30B H30E 109.5
H30D C30B H30F 109.5
H30E C30B H30F 109.5
C28B C29B H29D 109.5
C28B C29B H29E 109.5
C28B C29B H29F 109.5
H29D C29B H29E 109.5
H29D C29B H29F 109.5
H29E C29B H29F 109.5
P2 C22B H22B 108.7
C23B C22B P2 111.1(6)
C23B C22B H22B 108.7
C23B C22B C24B 107.3(8)
C24B C22B P2 112.3(6)
C24B C22B H22B 108.7
C22B C23B H23D 109.5
C22B C23B H23E 109.5
C22B C23B H23F 109.5
H23D C23B H23E 109.5
H23D C23B H23F 109.5
H23E C23B H23F 109.5
C22B C24B H24D 109.5
C22B C24B H24E 109.5
C22B C24B H24F 109.5
H24D C24B H24E 109.5
H24D C24B H24F 109.5
H24E C24B H24F 109.5

loop_
_geom_bond_atom_site_label_1
_geom_bond_atom_site_label_2
_geom_bond_distance
Mo1 P1 2.4944(7)
Mo1 P2 2.5008(7)
Mo1 N1 2.143(2)
Mo1 C4 2.275(2)
Mo1 C5 2.265(2)
Mo1 C6 2.256(2)
Mo1 C1 2.267(2)
Mo1 C2 2.264(2)
Mo1 C3 2.273(2)
Mo1 H 1.62(6)
P1 C14 1.831(3)
P1 C25 1.872(3)
P1 C28A 1.831(13)
P1 C28B 1.88(2)
P2 C8 1.835(3)
P2 C19 1.874(3)
P2 C22A 1.836(3)
P2 C22B 1.998(7)
B1 C33 1.649(4)
B1 C39 1.646(4)
B1 C45 1.643(4)
B1 C51 1.650(4)
N1 C31 1.148(3)
C4 C5 1.412(3)
C4 C3 1.437(3)
C4 C13 1.488(3)
C5 H5 0.9500
C5 C6 1.428(3)
C6 H6 0.9500
C6 C1 1.417(3)
C1 C2 1.436(4)
C1 C7 1.486(4)
C2 H2 0.9500
C2 C3 1.414(4)
C3 H3 0.9500
C13 C14 1.402(3)
C13 C18 1.397(3)
C14 C15 1.393(4)
C15 H15 0.9500
C15 C16 1.389(4)
C16 H16 0.9500
C16 C17 1.391(4)
C17 H17 0.9500
C17 C18 1.383(4)
C18 H18 0.9500
C7 C8 1.392(4)
C7 C12 1.396(4)
C8 C9 1.410(4)
C9 H9 0.9500
C9 C10 1.371(6)
C10 H10 0.9500
C10 C11 1.371(5)
C11 H11 0.9500
C11 C12 1.397(4)
C12 H12 0.9500
C25 H25 1.0000
C25 C26 1.533(4)
C25 C27 1.530(4)
C26 H26A 0.9800
C26 H26B 0.9800
C26 H26C 0.9800
C27 H27A 0.9800
C27 H27B 0.9800
C27 H27C 0.9800
C19 H19 1.0000
C19 C21 1.525(4)
C19 C20 1.518(4)
C21 H21A 0.9800
C21 H21B 0.9800
C21 H21C 0.9800
C20 H20A 0.9800
C20 H20B 0.9800
C20 H20C 0.9800
C31 C32 1.446(3)
C32 H32A 0.9800
C32 H32B 0.9800
C32 H32C 0.9800
C33 C34 1.406(3)
C33 C38 1.407(3)
C34 H34 0.9500
C34 C35 1.386(4)
C35 H35 0.9500
C35 C36 1.391(4)
C36 H36 0.9500
C36 C37 1.384(4)
C37 H37 0.9500
C37 C38 1.397(4)
C38 H38 0.9500
C39 C40 1.408(4)
C39 C44 1.391(4)
C40 H40 0.9500
C40 C41 1.396(4)
C41 H41 0.9500
C41 C42 1.373(6)
C42 H42 0.9500
C42 C43 1.384(5)
C43 H43 0.9500
C43 C44 1.401(4)
C44 H44 0.9500
C45 C46 1.404(4)
C45 C50 1.392(4)
C46 H46 0.9500
C46 C47 1.394(4)
C47 H47 0.9500
C47 C48 1.387(5)
C48 H48 0.9500
C48 C49 1.377(5)
C49 H49 0.9500
C49 C50 1.400(4)
C50 H50 0.9500
C51 C52 1.400(3)
C51 C56 1.407(4)
C52 H52 0.9500
C52 C53 1.400(4)
C53 H53 0.9500
C53 C54 1.385(4)
C54 H54 0.9500
C54 C55 1.390(4)
C55 H55 0.9500
C55 C56 1.388(4)
C56 H56 0.9500
C28A H28A 1.0000
C28A C30A 1.514(19)
C28A C29A 1.550(18)
C30A H30A 0.9800
C30A H30B 0.9800
C30A H30C 0.9800
C29A H29A 0.9800
C29A H29B 0.9800
C29A H29C 0.9800
C22A H22A 1.0000
C22A C23A 1.521(5)
C22A C24A 1.520(5)
C23A H23A 0.9800
C23A H23B 0.9800
C23A H23C 0.9800
C24A H24A 0.9800
C24A H24B 0.9800
C24A H24C 0.9800
C28B H28B 1.0000
C28B C30B 1.59(4)
C28B C29B 1.49(3)
C30B H30D 0.9800
C30B H30E 0.9800
C30B H30F 0.9800
C29B H29D 0.9800
C29B H29E 0.9800
C29B H29F 0.9800
C22B H22B 1.0000
C22B C23B 1.518(12)
C22B C24B 1.538(13)
C23B H23D 0.9800
C23B H23E 0.9800
C23B H23F 0.9800
C24B H24D 0.9800
C24B H24E 0.9800
C24B H24F 0.9800

loop_
_geom_torsion_atom_site_label_1
_geom_torsion_atom_site_label_2
_geom_torsion_atom_site_label_3
_geom_torsion_atom_site_label_4
_geom_torsion
Mo1 P1 C14 C13 1.3(2)
Mo1 P1 C14 C15 -176.6(2)
Mo1 P1 C25 C26 -164.36(19)
Mo1 P1 C25 C27 70.5(2)
Mo1 P1 C28A C30A 71.3(13)
Mo1 P1 C28A C29A -51.7(11)
Mo1 P1 C28B C30B 63(2)
Mo1 P1 C28B C29B -66(2)
Mo1 P2 C8 C7 0.2(2)
Mo1 P2 C8 C9 176.6(3)
Mo1 P2 C19 C21 -71.8(2)
Mo1 P2 C19 C20 160.4(3)
Mo1 P2 C22A C23A -64.2(3)
Mo1 P2 C22A C24A 58.7(3)
Mo1 C4 C5 C6 55.0(2)
Mo1 C4 C3 C2 -55.23(19)
Mo1 C4 C13 C14 -12.5(3)
Mo1 C4 C13 C18 171.11(18)
Mo1 C5 C6 C1 55.9(2)
Mo1 C6 C1 C2 54.33(19)
Mo1 C6 C1 C7 -116.4(2)
Mo1 C1 C2 C3 55.5(2)
Mo1 C1 C7 C8 21.3(3)
Mo1 C1 C7 C12 -163.07(19)
Mo1 C2 C3 C4 55.30(19)
P1 C14 C15 C16 177.0(2)
P2 C8 C9 C10 -174.3(3)
B1 C33 C34 C35 179.7(2)
B1 C33 C38 C37 -178.8(2)
B1 C39 C40 C41 178.2(3)
B1 C39 C44 C43 -178.8(2)
B1 C45 C46 C47 169.2(3)
B1 C45 C50 C49 -170.0(3)
B1 C51 C52 C53 -179.4(2)
B1 C51 C56 C55 -179.2(2)
C4 C5 C6 Mo1 -55.48(19)
C4 C5 C6 C1 0.4(3)
C4 C13 C14 P1 6.2(3)
C4 C13 C14 C15 -175.7(2)
C4 C13 C18 C17 176.7(2)
C5 C4 C3 Mo1 54.13(19)
C5 C4 C3 C2 -1.1(3)
C5 C4 C13 C14 -99.7(3)
C5 C4 C13 C18 83.9(3)
C5 C6 C1 Mo1 -55.8(2)
C5 C6 C1 C2 -1.5(3)
C5 C6 C1 C7 -172.2(2)
C6 C1 C2 Mo1 -54.28(19)
C6 C1 C2 C3 1.2(3)
C6 C1 C7 C8 108.0(3)
C6 C1 C7 C12 -76.4(3)
C1 C2 C3 Mo1 -55.26(19)
C1 C2 C3 C4 0.0(3)
C1 C7 C8 P2 -12.4(3)
C1 C7 C8 C9 170.9(3)
C1 C7 C12 C11 -171.9(2)
C2 C1 C7 C8 -63.0(3)
C2 C1 C7 C12 112.6(3)
C3 C4 C5 Mo1 -54.13(19)
C3 C4 C5 C6 0.9(3)
C3 C4 C13 C14 72.3(3)
C3 C4 C13 C18 -104.1(3)
C13 C4 C5 Mo1 117.6(2)
C13 C4 C5 C6 172.6(2)
C13 C4 C3 Mo1 -117.90(18)
C13 C4 C3 C2 -173.1(2)
C13 C14 C15 C16 -0.8(4)
C14 P1 C25 C26 80.2(2)
C14 P1 C25 C27 -45.0(2)
C14 P1 C28A C30A -169.9(11)
C14 P1 C28A C29A 67.1(9)
C14 P1 C28B C30B -178(2)
C14 P1 C28B C29B 53(2)
C14 C13 C18 C17 0.4(4)
C14 C15 C16 C17 -0.2(5)
C15 C16 C17 C18 1.3(5)
C16 C17 C18 C13 -1.4(4)
C18 C13 C14 P1 -177.32(19)
C18 C13 C14 C15 0.7(4)
C7 C1 C2 Mo1 116.9(2)
C7 C1 C2 C3 172.4(2)
C7 C8 C9 C10 2.0(5)
C8 P2 C19 C21 42.3(2)
C8 P2 C19 C20 -85.5(3)
C8 P2 C22A C23A 178.8(3)
C8 P2 C22A C24A -58.3(3)
C8 C7 C12 C11 3.7(4)
C8 C9 C10 C11 2.0(5)
C9 C10 C11 C12 -3.2(5)
C10 C11 C12 C7 0.3(4)
C12 C7 C8 P2 171.8(2)
C12 C7 C8 C9 -4.8(4)
C25 P1 C14 C13 122.1(2)
C25 P1 C14 C15 -55.8(3)
C25 P1 C28A C30A -59.8(13)
C25 P1 C28A C29A 177.2(8)
C25 P1 C28B C30B -70(2)
C25 P1 C28B C29B 161.0(19)
C19 P2 C8 C7 -119.4(2)
C19 P2 C8 C9 57.0(3)
C19 P2 C22A C23A 72.1(3)
C19 P2 C22A C24A -164.9(3)
C33 B1 C39 C40 -177.2(2)
C33 B1 C39 C44 4.9(3)
C33 B1 C45 C46 -70.8(3)
C33 B1 C45 C50 102.4(3)
C33 B1 C51 C52 121.4(2)
C33 B1 C51 C56 -56.7(3)
C33 C34 C35 C36 -1.6(4)
C34 C33 C38 C37 -1.4(4)
C34 C35 C36 C37 0.0(4)
C35 C36 C37 C38 0.9(4)
C36 C37 C38 C33 -0.1(4)
C38 C33 C34 C35 2.2(4)
C39 B1 C33 C34 56.9(3)
C39 B1 C33 C38 -125.9(2)
C39 B1 C45 C46 49.9(3)
C39 B1 C45 C50 -137.0(3)
C39 B1 C51 C52 -0.1(3)
C39 B1 C51 C56 -178.1(2)
C39 C40 C41 C42 1.2(5)
C40 C39 C44 C43 3.2(4)
C40 C41 C42 C43 2.0(5)
C41 C42 C43 C44 -2.5(4)
C42 C43 C44 C39 -0.2(4)
C44 C39 C40 C41 -3.6(4)
C45 B1 C33 C34 175.0(2)
C45 B1 C33 C38 -7.8(3)
C45 B1 C39 C40 64.4(3)
C45 B1 C39 C44 -113.5(3)
C45 B1 C51 C52 -121.0(3)
C45 B1 C51 C56 61.0(3)
C45 C46 C47 C48 3.2(6)
C46 C45 C50 C49 3.4(4)
C46 C47 C48 C49 0.1(6)
C47 C48 C49 C50 -1.4(6)
C48 C49 C50 C45 -0.4(5)
C50 C45 C46 C47 -4.7(5)
C51 B1 C33 C34 -64.5(3)
C51 B1 C33 C38 112.8(2)
C51 B1 C39 C40 -59.4(3)
C51 B1 C39 C44 122.7(3)
C51 B1 C45 C46 173.1(2)
C51 B1 C45 C50 -13.8(4)
C51 C52 C53 C54 -0.7(4)
C52 C51 C56 C55 2.5(4)
C52 C53 C54 C55 1.5(4)
C53 C54 C55 C56 -0.3(4)
C54 C55 C56 C51 -1.8(4)
C56 C51 C52 C53 -1.2(4)
C28A P1 C14 C13 -127.6(6)
C28A P1 C14 C15 54.5(6)
C28A P1 C25 C26 -29.1(6)
C28A P1 C25 C27 -154.2(6)
C28A P1 C28B C30B 53(12)
C28A P1 C28B C29B -76(13)
C22A P2 C8 C7 134.3(2)
C22A P2 C8 C9 -49.3(3)
C22A P2 C19 C21 144.0(2)
C22A P2 C19 C20 16.2(3)
C28B P1 C14 C13 -132.6(12)
C28B P1 C14 C15 49.5(12)
C28B P1 C25 C26 -23.7(11)
C28B P1 C25 C27 -148.8(11)
C28B P1 C28A C30A -118(14)
C28B P1 C28A C29A 119(13)
C22B P2 C8 C7 123.2(3)
C22B P2 C8 C9 -60.3(4)
C22B P2 C19 C21 171.9(3)
C22B P2 C19 C20 44.1(4)
C22B P2 C22A C23A -22.0(6)
C22B P2 C22A C24A 100.9(6)
